data_8103108
loop_
_publ_author_name
'Dao-Cheng Xia'
'Ji-Huan Yao'
'Wen-Chan Zhang'
'Ren-Qiang Huang'
'Xu-Qing Yang'
'Jing-Jing Jing'

_publ_section_title
;
 Crystal structure of
 aqua[1,4-bis((1H-imidazol-1-yl)methyl)benzene]-(5-hydroxyisophthalato)cadmium(II),
 Cd(H2O)(C14H14N4)(C8H4O5)
;
_journal_issue 1
_journal_name_full 'Zeitschrift f\"ur Kristallographie - New Crystal Structures'
_journal_page_first 17
_journal_volume 226
_journal_year 2011
_chemical_formula_moiety 'C22 H20 Cd N4 O6'
_chemical_formula_sum 'C22 H20 Cd N4 O6'
_chemical_formula_weight 548.82
_chemical_melting_point ?
_chemical_name_systematic
;
 (1,4-bis((1H-imidazol-1-yl)methyl)benzene(5-hydroxyisophthalato) cadmium (II)
;
_space_group_IT_number 7
_symmetry_cell_setting monoclinic
_symmetry_space_group_name_Hall 'P -2yac'
_symmetry_space_group_name_H-M 'P 1 n 1'
_atom_sites_solution_hydrogens geom
_atom_sites_solution_primary direct
_atom_sites_solution_secondary difmap
_audit_creation_method SHELXL-97
_cell_angle_alpha 90.00
_cell_angle_beta 113.390(5)
_cell_angle_gamma 90.00
_cell_formula_units_Z 2
_cell_length_a 11.5679(5)
_cell_length_b 8.4250(3)
_cell_length_c 11.6371(4)
_cell_measurement_reflns_used 3087
_cell_measurement_temperature 293(2)
_cell_measurement_theta_max 29.1862
_cell_measurement_theta_min 3.0734
_cell_volume 1040.95(8)
_computing_cell_refinement CrysAlis
_computing_data_collection CrysAlis
_computing_data_reduction CrysAlis
_computing_structure_refinement 'SHELXL-97 (Sheldrick, 2008)'
_computing_structure_solution SHELXS-97[2]
_diffrn_ambient_temperature 293(2)
_diffrn_detector_area_resol_mean 10.0
_diffrn_measured_fraction_theta_full 0.995
_diffrn_measured_fraction_theta_max 0.846
_diffrn_measurement_device_type 'Oxford Diffraction Gemini R Ultra'
_diffrn_measurement_method '\w scan'
_diffrn_radiation_monochromator graphite
_diffrn_radiation_source 'fine-focus sealed tube'
_diffrn_radiation_type MoK\a
_diffrn_radiation_wavelength 0.71073
_diffrn_reflns_av_R_equivalents 0.0187
_diffrn_reflns_av_sigmaI/netI 0.0399
_diffrn_reflns_limit_h_max 9
_diffrn_reflns_limit_h_min -15
_diffrn_reflns_limit_k_max 7
_diffrn_reflns_limit_k_min -11
_diffrn_reflns_limit_l_max 15
_diffrn_reflns_limit_l_min -11
_diffrn_reflns_number 4613
_diffrn_reflns_theta_full 25.00
_diffrn_reflns_theta_max 29.25
_diffrn_reflns_theta_min 3.08
_exptl_absorpt_coefficient_mu 1.099
_exptl_absorpt_correction_T_max 1.00000
_exptl_absorpt_correction_T_min 0.98864
_exptl_absorpt_correction_type multi-scan
_exptl_crystal_colour colourless
_exptl_crystal_density_diffrn 1.751
_exptl_crystal_density_method 'not measured'
_exptl_crystal_description block
_exptl_crystal_F_000 552
_exptl_crystal_size_max 0.25
_exptl_crystal_size_mid 0.22
_exptl_crystal_size_min 0.20
_refine_diff_density_max 0.554
_refine_diff_density_min -0.273
_refine_diff_density_rms 0.061
_refine_ls_abs_structure_details 'Flack H D (1983), Acta Cryst. A39, 876-881'
_refine_ls_abs_structure_Flack -0.001(19)
_refine_ls_extinction_method none
_refine_ls_goodness_of_fit_ref 0.938
_refine_ls_hydrogen_treatment mixed
_refine_ls_matrix_type full
_refine_ls_number_parameters 304
_refine_ls_number_reflns 3226
_refine_ls_number_restraints 5
_refine_ls_restrained_S_all 0.937
_refine_ls_R_factor_all 0.0263
_refine_ls_R_factor_gt 0.0221
_refine_ls_shift/su_max 0.000
_refine_ls_shift/su_mean 0.000
_refine_ls_structure_factor_coef Fsqd
_refine_ls_weighting_details 'calc w=1/[\s^2^(Fo^2^)+(0.0216P)^2^+0.0000P] where P=(Fo^2^+2Fc^2^)/3'
_refine_ls_weighting_scheme calc
_refine_ls_wR_factor_gt 0.0447
_refine_ls_wR_factor_ref 0.0451
_reflns_number_gt 2883
_reflns_number_total 3226
_reflns_threshold_expression >2\s(I)
_cod_data_source_file 1267-3309.cff
_cod_data_source_block pn
_cod_depositor_comments
;
The following automatic conversions were performed:

'_chemical_melting_point' value 'not measured' was changed to '?' -
the value is undefined or not given.

Automatic conversion script
Id: cif_fix_values 1715 2011-07-08 13:25:40Z adriana 
;
_cod_original_cell_volume 1040.95(7)
_cod_original_sg_symbol_H-M pn
_cod_database_code 8103108

loop_
_symmetry_equiv_pos_as_xyz
'x, y, z'
'x+1/2, -y, z+1/2'

loop_
_atom_site_label
_atom_site_type_symbol
_atom_site_fract_x
_atom_site_fract_y
_atom_site_fract_z
_atom_site_U_iso_or_equiv
_atom_site_adp_type
_atom_site_occupancy
_atom_site_symmetry_multiplicity
_atom_site_calc_flag
_atom_site_refinement_flags
Cd1 Cd 0.17403(3) 0.40135(3) 0.57465(3) 0.02910(7) Uani 1 1 d .
O3 O 0.8178(2) 0.7013(4) 0.7476(2) 0.0443(7) Uani 1 1 d .
H3' H 0.8021 0.6802 0.8087 0.066 Uiso 1 1 calc R
O2 O 0.3936(2) 0.4491(3) 0.6442(2) 0.0420(7) Uani 1 1 d .
O1 O 0.2992(3) 0.4537(4) 0.4408(3) 0.0388(7) Uani 1 1 d .
C17 C 0.7184(4) 0.6611(5) 0.6419(4) 0.0320(9) Uani 1 1 d .
N2 N 0.1262(4) -0.0580(4) 0.3814(3) 0.0361(10) Uani 1 1 d .
C8 C 0.0854(4) -0.0852(4) -0.0733(4) 0.0343(9) Uani 1 1 d .
C22 C 0.7277(4) 0.6846(5) 0.5275(4) 0.0312(9) Uani 1 1 d .
H22 H 0.8007 0.7283 0.5256 0.037 Uiso 1 1 calc R
C20 C 0.5183(3) 0.5795(4) 0.4187(3) 0.0296(8) Uani 1 1 d .
H20 H 0.4507 0.5552 0.3443 0.035 Uiso 1 1 calc R
C18 C 0.6097(4) 0.5936(5) 0.6433(4) 0.0304(9) Uani 1 1 d .
H18 H 0.6036 0.5756 0.7195 0.036 Uiso 1 1 calc R
C5 C 0.1409(5) -0.1386(6) 0.1815(5) 0.0387(13) Uani 1 1 d .
N1 N 0.1247(3) 0.1668(4) 0.4775(3) 0.0334(8) Uani 1 1 d .
C21 C 0.6293(3) 0.6435(4) 0.4165(3) 0.0282(8) Uani 1 1 d .
C3 C 0.0226(4) -0.0605(5) 0.4094(4) 0.0428(10) Uani 1 1 d .
H3 H -0.0369 -0.1413 0.3910 0.051 Uiso 1 1 calc R
C19 C 0.5103(3) 0.5526(4) 0.5337(3) 0.0292(8) Uani 1 1 d .
C6 C 0.0438(4) -0.0409(5) 0.1112(4) 0.0478(11) Uani 1 1 d .
H6 H -0.0046 0.0082 0.1485 0.057 Uiso 1 1 calc R
C1 C 0.1840(4) 0.0815(4) 0.4227(4) 0.0374(9) Uani 1 1 d .
H1 H 0.2568 0.1141 0.4137 0.045 Uiso 1 1 calc R
C2 C 0.0229(4) 0.0772(5) 0.4693(4) 0.0408(10) Uani 1 1 d .
H2 H -0.0368 0.1065 0.5002 0.049 Uiso 1 1 calc R
C11 C 0.0461(4) -0.0546(4) -0.2117(4) 0.0412(10) Uani 1 1 d .
H11A H -0.0426 -0.0803 -0.2548 0.049 Uiso 1 1 calc R
H11B H 0.0560 0.0576 -0.2242 0.049 Uiso 1 1 calc R
C4 C 0.1646(5) -0.1825(5) 0.3141(4) 0.0453(11) Uani 1 1 d .
H4A H 0.1190 -0.2794 0.3136 0.054 Uiso 1 1 calc R
H4B H 0.2537 -0.2040 0.3592 0.054 Uiso 1 1 calc R
C9 C 0.1858(5) -0.1812(7) -0.0014(5) 0.0448(14) Uani 1 1 d .
H9 H 0.2349 -0.2294 -0.0383 0.054 Uiso 1 1 calc R
C7 C 0.0165(4) -0.0139(5) -0.0141(4) 0.0439(10) Uani 1 1 d .
H7 H -0.0496 0.0536 -0.0594 0.053 Uiso 1 1 calc R
C15 C 0.3940(4) 0.4790(5) 0.5391(4) 0.0326(9) Uani 1 1 d .
O4 O 0.5480(3) 0.6466(4) 0.1940(3) 0.0364(7) Uani 1 1 d .
O5 O 0.7524(3) 0.6878(3) 0.2976(2) 0.0397(7) Uani 1 1 d .
C16 C 0.6436(4) 0.6620(4) 0.2945(4) 0.0302(9) Uani 1 1 d .
C10 C 0.2137(4) -0.2062(6) 0.1246(4) 0.0440(12) Uani 1 1 d .
H10 H 0.2822 -0.2693 0.1714 0.053 Uiso 1 1 calc R
O1W O -0.0201(3) 0.4910(4) 0.4028(3) 0.0577(9) Uani 1 1 d D
N3 N 0.1173(3) -0.1451(3) -0.2678(3) 0.0351(8) Uani 1 1 d .
N4 N 0.1750(3) -0.3453(4) -0.3548(3) 0.0343(8) Uani 1 1 d .
C13 C 0.2613(4) -0.2251(5) -0.3323(4) 0.0394(10) Uani 1 1 d .
H13 H 0.3331 -0.2287 -0.3496 0.047 Uiso 1 1 calc R
C14 C 0.0921(4) -0.2935(4) -0.3127(3) 0.0359(9) Uani 1 1 d .
H14 H 0.0238 -0.3528 -0.3138 0.043 Uiso 1 1 calc R
C12 C 0.2251(5) -0.1000(5) -0.2808(4) 0.0383(12) Uani 1 1 d .
H12 H 0.2657 -0.0026 -0.2586 0.046 Uiso 1 1 calc R
H1A H -0.036(4) 0.484(5) 0.3254(13) 0.057 Uiso 1 1 d D
H1B H -0.074(3) 0.535(5) 0.423(3) 0.057 Uiso 1 1 d D

loop_
_atom_site_aniso_label
_atom_site_aniso_U_11
_atom_site_aniso_U_22
_atom_site_aniso_U_33
_atom_site_aniso_U_23
_atom_site_aniso_U_13
_atom_site_aniso_U_12
Cd1 0.03201(12) 0.03445(12) 0.02544(12) -0.0039(2) 0.01627(9) -0.0031(2)
O3 0.0352(17) 0.070(2) 0.0244(15) -0.0012(15) 0.0080(13) -0.0106(15)
O2 0.0371(15) 0.0646(19) 0.0309(15) -0.0010(13) 0.0206(14) -0.0089(13)
O1 0.0278(16) 0.0606(19) 0.0261(17) -0.0036(16) 0.0088(14) -0.0066(17)
C17 0.030(2) 0.039(2) 0.027(2) 0.0018(18) 0.0117(19) 0.0021(17)
N2 0.051(2) 0.0315(19) 0.025(2) -0.0013(17) 0.0145(19) -0.0013(18)
C8 0.039(2) 0.0257(19) 0.039(2) -0.0057(18) 0.016(2) -0.0042(18)
C22 0.031(2) 0.035(2) 0.034(2) 0.008(2) 0.019(2) 0.003(2)
C20 0.0276(19) 0.039(2) 0.0216(19) 0.0012(17) 0.0093(17) 0.0024(17)
C18 0.030(2) 0.040(2) 0.025(2) 0.006(2) 0.0146(18) 0.005(2)
C5 0.049(3) 0.030(2) 0.039(3) -0.008(2) 0.019(3) -0.009(2)
N1 0.0371(19) 0.0351(17) 0.0309(18) -0.0056(14) 0.0166(16) -0.0043(15)
C21 0.032(2) 0.033(2) 0.0233(19) 0.0033(16) 0.0149(18) 0.0068(17)
C3 0.037(2) 0.047(3) 0.039(2) -0.005(2) 0.010(2) -0.013(2)
C19 0.030(2) 0.036(2) 0.0237(19) 0.0049(15) 0.0131(17) 0.0074(16)
C6 0.056(3) 0.044(2) 0.050(3) -0.001(2) 0.028(2) 0.012(2)
C1 0.045(2) 0.034(2) 0.038(2) 0.0003(18) 0.021(2) -0.0035(19)
C2 0.030(2) 0.051(3) 0.042(2) -0.003(2) 0.0145(19) 0.0004(19)
C11 0.058(3) 0.031(2) 0.040(2) -0.0065(17) 0.025(2) -0.0002(19)
C4 0.067(3) 0.027(2) 0.042(3) -0.004(2) 0.022(2) 0.003(2)
C9 0.049(3) 0.046(3) 0.046(3) -0.010(3) 0.026(3) 0.003(3)
C7 0.047(3) 0.046(2) 0.040(3) 0.004(2) 0.019(2) 0.013(2)
C15 0.034(2) 0.041(2) 0.030(2) 0.0015(18) 0.0198(19) 0.0046(18)
O4 0.0453(19) 0.0396(16) 0.0275(17) 0.0038(15) 0.0178(16) 0.0070(16)
O5 0.0413(17) 0.0496(17) 0.0397(16) 0.0010(13) 0.0283(15) -0.0006(14)
C16 0.042(2) 0.0240(18) 0.034(2) 0.0061(17) 0.025(2) 0.0075(17)
C10 0.040(3) 0.044(3) 0.045(3) 0.002(2) 0.015(2) 0.007(2)
O1W 0.051(2) 0.084(2) 0.0305(16) -0.0079(16) 0.0084(15) 0.0197(18)
N3 0.044(2) 0.0299(18) 0.0321(19) 0.0011(15) 0.0163(17) -0.0027(15)
N4 0.0344(18) 0.0324(17) 0.0351(19) -0.0009(14) 0.0127(16) -0.0043(14)
C13 0.033(2) 0.045(2) 0.039(2) 0.000(2) 0.012(2) -0.008(2)
C14 0.042(2) 0.029(2) 0.041(2) -0.0012(18) 0.021(2) -0.0080(18)
C12 0.044(3) 0.030(2) 0.037(3) 0.001(2) 0.012(2) -0.011(2)

loop_
_atom_type_symbol
_atom_type_description
_atom_type_scat_dispersion_real
_atom_type_scat_dispersion_imag
_atom_type_scat_source
C C 0.0033 0.0016 'International Tables Vol C Tables 4.2.6.8 and 6.1.1.4'
H H 0.0000 0.0000 'International Tables Vol C Tables 4.2.6.8 and 6.1.1.4'
N N 0.0061 0.0033 'International Tables Vol C Tables 4.2.6.8 and 6.1.1.4'
Cd Cd -0.8075 1.2024 'International Tables Vol C Tables 4.2.6.8 and 6.1.1.4'
O O 0.0106 0.0060 'International Tables Vol C Tables 4.2.6.8 and 6.1.1.4'

loop_
_geom_angle_atom_site_label_1
_geom_angle_atom_site_label_2
_geom_angle_atom_site_label_3
_geom_angle
_geom_angle_site_symmetry_1
_geom_angle_site_symmetry_3
N1 Cd1 N4 166.22(11) . 1_566
N1 Cd1 O2 110.24(10) . .
N4 Cd1 O2 82.38(10) 1_566 .
N1 Cd1 O4 92.96(11) . 2_465
N4 Cd1 O4 82.40(11) 1_566 2_465
O2 Cd1 O4 129.88(10) . 2_465
N1 Cd1 O1W 83.85(11) . .
N4 Cd1 O1W 82.98(11) 1_566 .
O2 Cd1 O1W 137.17(11) . .
O4 Cd1 O1W 87.36(11) 2_465 .
N1 Cd1 O5 100.01(10) . 2_465
N4 Cd1 O5 87.69(10) 1_566 2_465
O2 Cd1 O5 78.41(9) . 2_465
O4 Cd1 O5 53.52(9) 2_465 2_465
O1W Cd1 O5 140.71(10) . 2_465
N1 Cd1 O1 86.37(11) . .
N4 Cd1 O1 97.76(11) 1_566 .
O2 Cd1 O1 52.35(9) . .
O4 Cd1 O1 177.72(12) 2_465 .
O1W Cd1 O1 90.40(11) . .
O5 Cd1 O1 128.74(9) 2_465 .
C17 O3 H3' 109.5 . .
C15 O2 Cd1 96.8(2) . .
C15 O1 Cd1 88.6(2) . .
O3 C17 C18 122.7(3) . .
O3 C17 C22 118.3(4) . .
C18 C17 C22 119.0(4) . .
C1 N2 C3 106.7(3) . .
C1 N2 C4 126.8(4) . .
C3 N2 C4 126.4(4) . .
C7 C8 C9 117.5(4) . .
C7 C8 C11 117.9(3) . .
C9 C8 C11 124.5(4) . .
C21 C22 C17 120.7(4) . .
C21 C22 H22 119.7 . .
C17 C22 H22 119.7 . .
C19 C20 C21 119.3(3) . .
C19 C20 H20 120.4 . .
C21 C20 H20 120.4 . .
C19 C18 C17 121.3(4) . .
C19 C18 H18 119.4 . .
C17 C18 H18 119.4 . .
C6 C5 C10 118.1(5) . .
C6 C5 C4 122.2(4) . .
C10 C5 C4 119.5(5) . .
C1 N1 C2 105.3(3) . .
C1 N1 Cd1 130.4(3) . .
C2 N1 Cd1 124.2(3) . .
C22 C21 C20 119.9(3) . .
C22 C21 C16 119.9(3) . .
C20 C21 C16 120.1(3) . .
C2 C3 N2 106.7(3) . .
C2 C3 H3 126.6 . .
N2 C3 H3 126.6 . .
C18 C19 C20 119.8(3) . .
C18 C19 C15 119.7(3) . .
C20 C19 C15 120.4(3) . .
C5 C6 C7 121.2(4) . .
C5 C6 H6 119.4 . .
C7 C6 H6 119.4 . .
N1 C1 N2 111.6(4) . .
N1 C1 H1 124.2 . .
N2 C1 H1 124.2 . .
C3 C2 N1 109.6(4) . .
C3 C2 H2 125.2 . .
N1 C2 H2 125.2 . .
N3 C11 C8 113.9(3) . .
N3 C11 H11A 108.8 . .
C8 C11 H11A 108.8 . .
N3 C11 H11B 108.8 . .
C8 C11 H11B 108.8 . .
H11A C11 H11B 107.7 . .
N2 C4 C5 113.5(4) . .
N2 C4 H4A 108.9 . .
C5 C4 H4A 108.9 . .
N2 C4 H4B 108.9 . .
C5 C4 H4B 108.9 . .
H4A C4 H4B 107.7 . .
C10 C9 C8 120.9(5) . .
C10 C9 H9 119.6 . .
C8 C9 H9 119.6 . .
C8 C7 C6 121.3(4) . .
C8 C7 H7 119.4 . .
C6 C7 H7 119.4 . .
O1 C15 O2 121.3(4) . .
O1 C15 C19 120.4(3) . .
O2 C15 C19 118.3(4) . .
C16 O4 Cd1 92.5(2) . 2_564
C16 O5 Cd1 88.4(2) . 2_564
O4 C16 O5 122.8(4) . .
O4 C16 C21 118.9(4) . .
O5 C16 C21 118.3(4) . .
C5 C10 C9 120.9(5) . .
C5 C10 H10 119.6 . .
C9 C10 H10 119.6 . .
Cd1 O1W H1A 126(2) . .
Cd1 O1W H1B 117(2) . .
H1A O1W H1B 117(2) . .
C14 N3 C12 106.4(3) . .
C14 N3 C11 126.1(3) . .
C12 N3 C11 127.4(3) . .
C14 N4 C13 105.5(3) . .
C14 N4 Cd1 123.0(2) . 1_544
C13 N4 Cd1 131.1(3) . 1_544
C12 C13 N4 109.2(4) . .
C12 C13 H13 125.4 . .
N4 C13 H13 125.4 . .
N4 C14 N3 112.1(3) . .
N4 C14 H14 123.9 . .
N3 C14 H14 123.9 . .
C13 C12 N3 106.7(4) . .
C13 C12 H12 126.7 . .
N3 C12 H12 126.7 . .

loop_
_geom_bond_atom_site_label_1
_geom_bond_atom_site_label_2
_geom_bond_distance
_geom_bond_site_symmetry_2
Cd1 N1 2.235(3) .
Cd1 N4 2.286(3) 1_566
Cd1 O2 2.375(3) .
Cd1 O4 2.414(3) 2_465
Cd1 O1W 2.459(3) .
Cd1 O5 2.499(3) 2_465
Cd1 O1 2.552(3) .
O3 C17 1.352(4) .
O3 H3' 0.8200 .
O2 C15 1.251(4) .
O1 C15 1.249(4) .
C17 C18 1.386(5) .
C17 C22 1.392(5) .
N2 C1 1.344(5) .
N2 C3 1.362(6) .
N2 C4 1.479(5) .
C8 C7 1.381(5) .
C8 C9 1.390(7) .
C8 C11 1.511(5) .
C22 C21 1.384(5) .
C22 H22 0.9300 .
C20 C19 1.397(5) .
C20 C21 1.402(5) .
C20 H20 0.9300 .
C18 C19 1.379(5) .
C18 H18 0.9300 .
C5 C6 1.371(7) .
C5 C10 1.384(6) .
C5 C4 1.502(6) .
N1 C1 1.320(5) .
N1 C2 1.370(5) .
C21 C16 1.501(5) .
C3 C2 1.353(5) .
C3 H3 0.9300 .
C19 C15 1.505(5) .
C6 C7 1.383(6) .
C6 H6 0.9300 .
C1 H1 0.9300 .
C2 H2 0.9300 .
C11 N3 1.454(5) .
C11 H11A 0.9700 .
C11 H11B 0.9700 .
C4 H4A 0.9700 .
C4 H4B 0.9700 .
C9 C10 1.386(7) .
C9 H9 0.9300 .
C7 H7 0.9300 .
O4 C16 1.257(5) .
O4 Cd1 2.414(3) 2_564
O5 C16 1.263(4) .
O5 Cd1 2.499(3) 2_564
C10 H10 0.9300 .
O1W H1A 0.848(10) .
O1W H1B 0.838(10) .
N3 C14 1.342(5) .
N3 C12 1.369(6) .
N4 C14 1.313(5) .
N4 C13 1.372(5) .
N4 Cd1 2.286(3) 1_544
C13 C12 1.358(6) .
C13 H13 0.9300 .
C14 H14 0.9300 .
C12 H12 0.9300 .

loop_
_geom_torsion_atom_site_label_1
_geom_torsion_atom_site_label_2
_geom_torsion_atom_site_label_3
_geom_torsion_atom_site_label_4
_geom_torsion
_geom_torsion_site_symmetry_1
N1 Cd1 O2 C15 73.9(2) .
N4 Cd1 O2 C15 -100.4(2) 1_566
O4 Cd1 O2 C15 -173.8(2) 2_465
O1W Cd1 O2 C15 -29.4(3) .
O5 Cd1 O2 C15 170.4(2) 2_465
O1 Cd1 O2 C15 5.6(2) .
N1 Cd1 O1 C15 -124.7(2) .
N4 Cd1 O1 C15 68.5(2) 1_566
O2 Cd1 O1 C15 -5.6(2) .
O4 Cd1 O1 C15 162(3) 2_465
O1W Cd1 O1 C15 151.5(2) .
O5 Cd1 O1 C15 -24.8(3) 2_465
O3 C17 C22 C21 179.1(3) .
C18 C17 C22 C21 0.9(6) .
O3 C17 C18 C19 -179.4(4) .
C22 C17 C18 C19 -1.3(6) .
N4 Cd1 N1 C1 132.7(5) 1_566
O2 Cd1 N1 C1 -22.8(4) .
O4 Cd1 N1 C1 -157.5(3) 2_465
O1W Cd1 N1 C1 115.5(3) .
O5 Cd1 N1 C1 -104.0(3) 2_465
O1 Cd1 N1 C1 24.7(3) .
N4 Cd1 N1 C2 -50.7(7) 1_566
O2 Cd1 N1 C2 153.8(3) .
O4 Cd1 N1 C2 19.1(3) 2_465
O1W Cd1 N1 C2 -67.9(3) .
O5 Cd1 N1 C2 72.6(3) 2_465
O1 Cd1 N1 C2 -158.7(3) .
C17 C22 C21 C20 0.9(6) .
C17 C22 C21 C16 -176.9(4) .
C19 C20 C21 C22 -2.4(5) .
C19 C20 C21 C16 175.4(3) .
C1 N2 C3 C2 -1.2(5) .
C4 N2 C3 C2 -179.1(4) .
C17 C18 C19 C20 -0.2(5) .
C17 C18 C19 C15 179.8(3) .
C21 C20 C19 C18 2.0(5) .
C21 C20 C19 C15 -178.0(3) .
C10 C5 C6 C7 1.9(7) .
C4 C5 C6 C7 -173.9(4) .
C2 N1 C1 N2 -0.7(4) .
Cd1 N1 C1 N2 176.4(3) .
C3 N2 C1 N1 1.2(5) .
C4 N2 C1 N1 179.1(4) .
N2 C3 C2 N1 0.8(5) .
C1 N1 C2 C3 -0.1(4) .
Cd1 N1 C2 C3 -177.4(3) .
C7 C8 C11 N3 -175.1(3) .
C9 C8 C11 N3 4.4(6) .
C1 N2 C4 C5 -72.2(6) .
C3 N2 C4 C5 105.3(5) .
C6 C5 C4 N2 -30.4(7) .
C10 C5 C4 N2 153.9(5) .
C7 C8 C9 C10 1.1(7) .
C11 C8 C9 C10 -178.4(4) .
C9 C8 C7 C6 -1.9(7) .
C11 C8 C7 C6 177.6(4) .
C5 C6 C7 C8 0.4(7) .
Cd1 O1 C15 O2 9.8(4) .
Cd1 O1 C15 C19 -167.8(3) .
Cd1 O2 C15 O1 -10.6(4) .
Cd1 O2 C15 C19 167.1(3) .
C18 C19 C15 O1 173.9(3) .
C20 C19 C15 O1 -6.1(5) .
C18 C19 C15 O2 -3.8(5) .
C20 C19 C15 O2 176.1(3) .
Cd1 O4 C16 O5 17.4(4) 2_564
Cd1 O4 C16 C21 -160.4(3) 2_564
Cd1 O5 C16 O4 -16.8(4) 2_564
Cd1 O5 C16 C21 161.0(3) 2_564
C22 C21 C16 O4 -169.6(4) .
C20 C21 C16 O4 12.6(5) .
C22 C21 C16 O5 12.5(5) .
C20 C21 C16 O5 -165.3(3) .
C6 C5 C10 C9 -2.7(8) .
C4 C5 C10 C9 173.2(5) .
C8 C9 C10 C5 1.2(8) .
C8 C11 N3 C14 85.7(5) .
C8 C11 N3 C12 -91.3(5) .
C14 N4 C13 C12 -2.3(5) .
Cd1 N4 C13 C12 -174.9(3) 1_544
C13 N4 C14 N3 1.9(4) .
Cd1 N4 C14 N3 175.3(2) 1_544
C12 N3 C14 N4 -0.9(4) .
C11 N3 C14 N4 -178.4(3) .
N4 C13 C12 N3 1.8(5) .
C14 N3 C12 C13 -0.6(5) .
C11 N3 C12 C13 176.9(4) .
